data_2232156
loop_
_publ_author_name
'Ma, Ya-Tuan'
'Gao, Zhao-Feng'
'Liu, Qi-Chao'
'Jin, Gang'
'Gao, Jin-Ming'

_publ_section_title
;
 4-Allyl-2-methoxyphenyl 3,4-dichlorobenzenesulfonate
;
_journal_coeditor_code BH2390
_journal_issue 11
_journal_name_full 'Acta Crystallographica Section E'
_journal_page_first o3082
_journal_paper_doi 10.1107/S1600536811044163
_journal_volume 67
_journal_year 2011
_chemical_formula_iupac 'C16 H14 Cl2 O4 S'
_chemical_formula_moiety 'C16 H14 Cl2 O4 S'
_chemical_formula_sum 'C16 H14 Cl2 O4 S'
_chemical_formula_weight 373.23
_chemical_name_systematic
;
4-Allyl-2-methoxyphenyl 3,4-dichlorobenzenesulfonate
;
_space_group_IT_number 2
_symmetry_cell_setting triclinic
_symmetry_space_group_name_Hall '-P 1'
_symmetry_space_group_name_H-M 'P -1'
_atom_sites_solution_hydrogens geom
_atom_sites_solution_primary direct
_atom_sites_solution_secondary difmap
_audit_creation_method SHELXL97
_cell_angle_alpha 83.369(2)
_cell_angle_beta 76.1960(10)
_cell_angle_gamma 80.0380(10)
_cell_formula_units_Z 2
_cell_length_a 8.8694(8)
_cell_length_b 9.7501(9)
_cell_length_c 10.3796(11)
_cell_measurement_reflns_used 1336
_cell_measurement_temperature 298(2)
_cell_measurement_theta_max 23.714
_cell_measurement_theta_min 2.769
_cell_volume 855.95(14)
_computing_cell_refinement 'SAINT (Bruker, 2001)'
_computing_data_collection 'SMART (Bruker, 2001)'
_computing_data_reduction 'SAINT (Bruker, 2001)'
_computing_molecular_graphics 'SHELXTL (Sheldrick, 2008)'
_computing_publication_material 'SHELXTL (Sheldrick, 2008)'
_computing_structure_refinement 'SHELXL97 (Sheldrick, 2008)'
_computing_structure_solution 'SHELXS97 (Sheldrick, 2008)'
_diffrn_ambient_temperature 298(2)
_diffrn_measured_fraction_theta_full 0.984
_diffrn_measured_fraction_theta_max 0.984
_diffrn_measurement_device_type 'Bruker SMART APEX CCD area-detector'
_diffrn_measurement_method '\w and \f'
_diffrn_radiation_monochromator graphite
_diffrn_radiation_source 'fine-focus sealed tube'
_diffrn_radiation_type MoK\a
_diffrn_radiation_wavelength 0.71073
_diffrn_reflns_av_R_equivalents 0.0172
_diffrn_reflns_av_sigmaI/netI 0.0401
_diffrn_reflns_limit_h_max 9
_diffrn_reflns_limit_h_min -10
_diffrn_reflns_limit_k_max 11
_diffrn_reflns_limit_k_min -11
_diffrn_reflns_limit_l_max 12
_diffrn_reflns_limit_l_min -9
_diffrn_reflns_number 4290
_diffrn_reflns_theta_full 25.02
_diffrn_reflns_theta_max 25.02
_diffrn_reflns_theta_min 2.77
_diffrn_standards_decay_% 0
_exptl_absorpt_coefficient_mu 0.517
_exptl_absorpt_correction_T_max 0.8604
_exptl_absorpt_correction_T_min 0.8008
_exptl_absorpt_correction_type multi-scan
_exptl_absorpt_process_details '(SADABS; Sheldrick, 1996)'
_exptl_crystal_colour colourless
_exptl_crystal_density_diffrn 1.448
_exptl_crystal_density_method 'not measured'
_exptl_crystal_description prism
_exptl_crystal_F_000 384
_exptl_crystal_size_max 0.45
_exptl_crystal_size_mid 0.40
_exptl_crystal_size_min 0.30
_refine_diff_density_max 0.356
_refine_diff_density_min -0.332
_refine_ls_extinction_method none
_refine_ls_goodness_of_fit_ref 1.022
_refine_ls_hydrogen_treatment constr
_refine_ls_matrix_type full
_refine_ls_number_constraints 0
_refine_ls_number_parameters 209
_refine_ls_number_reflns 2967
_refine_ls_number_restraints 0
_refine_ls_restrained_S_all 1.022
_refine_ls_R_factor_all 0.0877
_refine_ls_R_factor_gt 0.0476
_refine_ls_shift/su_max 0.001
_refine_ls_shift/su_mean 0.000
_refine_ls_structure_factor_coef Fsqd
_refine_ls_weighting_details 'calc w=1/[\s^2^(Fo^2^)+(0.0575P)^2^+0.4401P] where P=(Fo^2^+2Fc^2^)/3'
_refine_ls_weighting_scheme calc
_refine_ls_wR_factor_gt 0.1115
_refine_ls_wR_factor_ref 0.1400
_reflns_number_gt 1762
_reflns_number_total 2967
_reflns_threshold_expression I>2\s(I)
_cod_data_source_file bh2390.cif
_cod_data_source_block I
_cod_database_code 2232156
_cod_database_fobs_code 2232156

loop_
_symmetry_equiv_pos_as_xyz
'x, y, z'
'-x, -y, -z'

loop_
_atom_site_type_symbol
_atom_site_label
_atom_site_fract_x
_atom_site_fract_y
_atom_site_fract_z
_atom_site_U_iso_or_equiv
_atom_site_adp_type
_atom_site_calc_flag
_atom_site_refinement_flags
_atom_site_occupancy
_atom_site_symmetry_multiplicity
Cl Cl1 0.82040(13) 0.91886(11) 1.44301(11) 0.0879(4) Uani d . 1 1
Cl Cl2 0.75166(16) 1.04135(13) 1.72255(11) 0.0992(4) Uani d . 1 1
O O1 0.5562(2) 1.4568(2) 1.2109(2) 0.0595(6) Uani d . 1 1
O O2 0.4219(3) 1.2645(3) 1.1872(3) 0.0871(9) Uani d . 1 1
O O3 0.2975(3) 1.4507(3) 1.3373(3) 0.0915(9) Uani d . 1 1
O O4 0.8069(3) 1.4105(3) 1.3153(2) 0.0630(6) Uani d . 1 1
S S1 0.43068(11) 1.35611(11) 1.28005(11) 0.0703(3) Uani d . 1 1
C C1 0.7014(4) 1.3996(3) 1.1322(3) 0.0552(9) Uani d . 1 1
C C2 0.8326(4) 1.3787(3) 1.1873(3) 0.0548(8) Uani d . 1 1
C C3 0.9776(4) 1.3308(4) 1.1077(4) 0.0653(10) Uani d . 1 1
H H3 1.0669 1.3146 1.1428 0.078 Uiso calc R 1 1
C C4 0.9901(5) 1.3068(4) 0.9758(4) 0.0733(11) Uani d . 1 1
C C5 0.8575(6) 1.3299(4) 0.9242(4) 0.0807(12) Uani d . 1 1
H H5 0.8659 1.3141 0.8359 0.097 Uiso calc R 1 1
C C6 0.7135(5) 1.3759(4) 1.0020(4) 0.0716(11) Uani d . 1 1
H H6 0.6244 1.3909 0.9669 0.086 Uiso calc R 1 1
C C7 0.9350(5) 1.3767(6) 1.3797(4) 0.0961(15) Uani d . 1 1
H H7A 0.9763 1.2793 1.3742 0.144 Uiso calc R 1 1
H H7B 0.8993 1.3964 1.4715 0.144 Uiso calc R 1 1
H H7C 1.0157 1.4315 1.3369 0.144 Uiso calc R 1 1
C C8 1.1522(6) 1.2558(5) 0.8904(4) 0.0989(16) Uani d . 1 1
H H8A 1.1523 1.2820 0.7973 0.119 Uiso calc R 1 1
H H8B 1.2304 1.3008 0.9136 0.119 Uiso calc R 1 1
C C9 1.1938(7) 1.1033(5) 0.9099(4) 0.1003(16) Uani d . 1 1
H H9 1.1251 1.0486 0.8940 0.120 Uiso calc R 1 1
C C10 1.3139(8) 1.0416(7) 0.9462(5) 0.133(2) Uani d . 1 1
H H10A 1.3855 1.0926 0.9632 0.159 Uiso calc R 1 1
H H10B 1.3318 0.9445 0.9563 0.159 Uiso calc R 1 1
C C11 0.5144(4) 1.2605(4) 1.4070(3) 0.0578(9) Uani d . 1 1
C C12 0.6161(4) 1.1383(4) 1.3789(3) 0.0564(9) Uani d . 1 1
H H12 0.6347 1.1026 1.2964 0.068 Uiso calc R 1 1
C C13 0.6895(4) 1.0704(4) 1.4771(4) 0.0588(9) Uani d . 1 1
C C14 0.6590(4) 1.1249(4) 1.6005(4) 0.0651(10) Uani d . 1 1
C C15 0.5542(5) 1.2442(4) 1.6267(4) 0.0728(11) Uani d . 1 1
H H15 0.5319 1.2779 1.7105 0.087 Uiso calc R 1 1
C C16 0.4817(4) 1.3143(4) 1.5303(4) 0.0682(10) Uani d . 1 1
H H16 0.4120 1.3965 1.5473 0.082 Uiso calc R 1 1

loop_
_atom_site_aniso_label
_atom_site_aniso_U_11
_atom_site_aniso_U_22
_atom_site_aniso_U_33
_atom_site_aniso_U_12
_atom_site_aniso_U_13
_atom_site_aniso_U_23
Cl1 0.0900(8) 0.0784(7) 0.0890(8) 0.0078(6) -0.0208(6) -0.0102(6)
Cl2 0.1245(11) 0.1074(9) 0.0685(7) -0.0214(8) -0.0319(7) 0.0095(6)
O1 0.0484(14) 0.0575(14) 0.0743(16) 0.0003(11) -0.0208(12) -0.0098(12)
O2 0.089(2) 0.091(2) 0.099(2) -0.0254(16) -0.0462(17) -0.0127(16)
O3 0.0432(15) 0.109(2) 0.120(2) 0.0058(15) -0.0224(15) -0.0165(18)
O4 0.0466(13) 0.0839(17) 0.0603(15) -0.0047(12) -0.0146(11) -0.0154(13)
S1 0.0509(6) 0.0797(7) 0.0867(7) -0.0086(5) -0.0258(5) -0.0125(5)
C1 0.057(2) 0.049(2) 0.060(2) -0.0025(16) -0.0165(17) -0.0059(16)
C2 0.054(2) 0.049(2) 0.060(2) -0.0053(16) -0.0118(17) -0.0059(16)
C3 0.058(2) 0.061(2) 0.068(2) -0.0009(18) -0.0059(19) 0.0014(18)
C4 0.086(3) 0.053(2) 0.063(3) 0.005(2) 0.004(2) 0.0011(19)
C5 0.103(4) 0.074(3) 0.059(2) -0.001(3) -0.015(2) -0.008(2)
C6 0.084(3) 0.068(3) 0.064(2) 0.000(2) -0.026(2) -0.005(2)
C7 0.057(2) 0.158(5) 0.082(3) -0.004(3) -0.034(2) -0.023(3)
C8 0.101(3) 0.076(3) 0.086(3) 0.011(3) 0.023(3) 0.002(2)
C9 0.109(4) 0.095(4) 0.073(3) 0.018(3) 0.008(3) -0.017(3)
C10 0.156(6) 0.141(5) 0.078(3) 0.031(5) -0.014(4) -0.017(3)
C11 0.048(2) 0.062(2) 0.066(2) -0.0153(17) -0.0104(17) -0.0087(18)
C12 0.051(2) 0.062(2) 0.059(2) -0.0159(18) -0.0095(17) -0.0103(17)
C13 0.054(2) 0.057(2) 0.065(2) -0.0165(17) -0.0068(18) -0.0049(18)
C14 0.070(2) 0.072(3) 0.055(2) -0.026(2) -0.0103(18) 0.0020(19)
C15 0.081(3) 0.076(3) 0.059(2) -0.018(2) -0.002(2) -0.014(2)
C16 0.062(2) 0.066(2) 0.071(3) -0.0100(19) 0.001(2) -0.017(2)

loop_
_atom_type_symbol
_atom_type_description
_atom_type_scat_dispersion_real
_atom_type_scat_dispersion_imag
_atom_type_scat_source
C C 0.0033 0.0016 'International Tables Vol C Tables 4.2.6.8 and 6.1.1.4'
H H 0.0000 0.0000 'International Tables Vol C Tables 4.2.6.8 and 6.1.1.4'
O O 0.0106 0.0060 'International Tables Vol C Tables 4.2.6.8 and 6.1.1.4'
S S 0.1246 0.1234 'International Tables Vol C Tables 4.2.6.8 and 6.1.1.4'
Cl Cl 0.1484 0.1585 'International Tables Vol C Tables 4.2.6.8 and 6.1.1.4'

loop_
_geom_angle_atom_site_label_1
_geom_angle_atom_site_label_2
_geom_angle_atom_site_label_3
_geom_angle
C1 O1 S1 119.2(2)
C2 O4 C7 117.7(3)
O2 S1 O3 121.23(17)
O2 S1 O1 109.01(16)
O3 S1 O1 102.96(16)
O2 S1 C11 109.38(17)
O3 S1 C11 109.49(18)
O1 S1 C11 103.13(14)
C6 C1 C2 121.5(3)
C6 C1 O1 120.5(3)
C2 C1 O1 117.9(3)
O4 C2 C3 125.6(3)
O4 C2 C1 116.1(3)
C3 C2 C1 118.3(3)
C2 C3 C4 120.3(4)
C2 C3 H3 119.8
C4 C3 H3 119.8
C5 C4 C3 119.7(4)
C5 C4 C8 121.3(4)
C3 C4 C8 118.9(4)
C6 C5 C4 120.5(4)
C6 C5 H5 119.7
C4 C5 H5 119.7
C5 C6 C1 119.7(4)
C5 C6 H6 120.2
C1 C6 H6 120.2
O4 C7 H7A 109.5
O4 C7 H7B 109.5
H7A C7 H7B 109.5
O4 C7 H7C 109.5
H7A C7 H7C 109.5
H7B C7 H7C 109.5
C9 C8 C4 111.4(4)
C9 C8 H8A 109.4
C4 C8 H8A 109.4
C9 C8 H8B 109.4
C4 C8 H8B 109.4
H8A C8 H8B 108.0
C10 C9 C8 125.2(6)
C10 C9 H9 117.4
C8 C9 H9 117.4
C9 C10 H10A 120.0
C9 C10 H10B 120.0
H10A C10 H10B 120.0
C12 C11 C16 122.1(3)
C12 C11 S1 119.1(3)
C16 C11 S1 118.7(3)
C11 C12 C13 118.1(3)
C11 C12 H12 121.0
C13 C12 H12 121.0
C12 C13 C14 120.1(3)
C12 C13 Cl1 118.9(3)
C14 C13 Cl1 121.0(3)
C15 C14 C13 120.5(3)
C15 C14 Cl2 119.3(3)
C13 C14 Cl2 120.2(3)
C14 C15 C16 120.4(4)
C14 C15 H15 119.8
C16 C15 H15 119.8
C15 C16 C11 118.8(4)
C15 C16 H16 120.6
C11 C16 H16 120.6

loop_
_geom_bond_atom_site_label_1
_geom_bond_atom_site_label_2
_geom_bond_distance
Cl1 C13 1.729(4)
Cl2 C14 1.724(4)
O1 C1 1.411(4)
O1 S1 1.598(2)
O2 S1 1.411(3)
O3 S1 1.419(3)
O4 C2 1.356(4)
O4 C7 1.424(4)
S1 C11 1.761(4)
C1 C6 1.372(5)
C1 C2 1.390(4)
C2 C3 1.389(5)
C3 C4 1.391(5)
C3 H3 0.9300
C4 C5 1.378(6)
C4 C8 1.531(5)
C5 C6 1.371(6)
C5 H5 0.9300
C6 H6 0.9300
C7 H7A 0.9600
C7 H7B 0.9600
C7 H7C 0.9600
C8 C9 1.471(6)
C8 H8A 0.9700
C8 H8B 0.9700
C9 C10 1.247(7)
C9 H9 0.9300
C10 H10A 0.9300
C10 H10B 0.9300
C11 C12 1.379(4)
C11 C16 1.387(5)
C12 C13 1.383(5)
C12 H12 0.9300
C13 C14 1.391(5)
C14 C15 1.367(5)
C15 C16 1.371(5)
C15 H15 0.9300
C16 H16 0.9300

loop_
_geom_torsion_atom_site_label_1
_geom_torsion_atom_site_label_2
_geom_torsion_atom_site_label_3
_geom_torsion_atom_site_label_4
_geom_torsion
C1 O1 S1 O2 -44.3(3)
C1 O1 S1 O3 -174.3(2)
C1 O1 S1 C11 71.8(3)
S1 O1 C1 C6 82.4(4)
S1 O1 C1 C2 -102.5(3)
C7 O4 C2 C3 -8.0(5)
C7 O4 C2 C1 173.5(3)
C6 C1 C2 O4 177.7(3)
O1 C1 C2 O4 2.6(5)
C6 C1 C2 C3 -1.0(5)
O1 C1 C2 C3 -176.0(3)
O4 C2 C3 C4 -177.4(3)
C1 C2 C3 C4 1.0(5)
C2 C3 C4 C5 -0.5(6)
C2 C3 C4 C8 179.2(3)
C3 C4 C5 C6 -0.2(6)
C8 C4 C5 C6 -179.9(4)
C4 C5 C6 C1 0.3(6)
C2 C1 C6 C5 0.3(6)
O1 C1 C6 C5 175.2(3)
C5 C4 C8 C9 -96.5(5)
C3 C4 C8 C9 83.8(5)
C4 C8 C9 C10 -123.3(6)
O2 S1 C11 C12 27.3(3)
O3 S1 C11 C12 162.3(3)
O1 S1 C11 C12 -88.6(3)
O2 S1 C11 C16 -155.9(3)
O3 S1 C11 C16 -20.9(3)
O1 S1 C11 C16 88.2(3)
C16 C11 C12 C13 -1.5(5)
S1 C11 C12 C13 175.2(2)
C11 C12 C13 C14 0.6(5)
C11 C12 C13 Cl1 -178.8(3)
C12 C13 C14 C15 1.2(5)
Cl1 C13 C14 C15 -179.4(3)
C12 C13 C14 Cl2 -179.4(3)
Cl1 C13 C14 Cl2 -0.1(4)
C13 C14 C15 C16 -2.2(6)
Cl2 C14 C15 C16 178.5(3)
C14 C15 C16 C11 1.3(6)
C12 C11 C16 C15 0.6(5)
S1 C11 C16 C15 -176.2(3)

loop_
_cod_related_entry_id
_cod_related_entry_database
_cod_related_entry_code
1 ChemSpider 30657090
